data_7051239
loop_
_publ_author_name
'Kiviniemi, Sari'
'Nissinen, Maija'
'L\"ams\"a, Markku T.'
'Jalonen, Jorma'
'Rissanen, Kari'
'Pursiainen, Jouni'

_publ_section_title
;
 Complexation of planar, organic, five-membered cations with crown ethers
;
_journal_coden_ASTM NJCHE5
_journal_issue 1
_journal_name_full 'New Journal of Chemistry'
_journal_page_first 47
_journal_page_last 52
_journal_paper_doi 10.1039/a907608e
_journal_volume 24
_journal_year 2000
_chemical_formula_moiety 'C22 H28 O7 (C3 H5 N2)+ (Cl O4)-'
_chemical_formula_sum 'C25 H33 Cl N2 O11'
_chemical_formula_weight 572.98
_space_group_IT_number 19
_symmetry_cell_setting orthorhombic
_symmetry_space_group_name_Hall 'P 2ac 2ab'
_symmetry_space_group_name_H-M 'P 21 21 21'
_cell_angle_alpha 90.00
_cell_angle_beta 90.00
_cell_angle_gamma 90.00
_cell_formula_units_Z 4
_cell_length_a 8.392(1)
_cell_length_b 12.611(2)
_cell_length_c 25.993(5)
_cell_measurement_temperature 173.0(2)
_cell_volume 2750.9(8)
_diffrn_ambient_temperature 173.0(2)
_exptl_crystal_density_diffrn 1.384
_cod_database_code 7051239

loop_
_symmetry_equiv_pos_as_xyz
'x, y, z'
'x+1/2, -y+1/2, -z'
'-x, y+1/2, -z+1/2'
'-x+1/2, -y, z+1/2'

loop_
_atom_site_label
_atom_site_type_symbol
_atom_site_fract_x
_atom_site_fract_y
_atom_site_fract_z
_atom_site_U_iso_or_equiv
_atom_site_adp_type
_atom_site_occupancy
_atom_site_symmetry_multiplicity
_atom_site_calc_flag
_atom_site_refinement_flags
_atom_site_disorder_assembly
_atom_site_disorder_group
O1 O -0.9914(7) -1.0719(6) -0.0579(3) 0.0536(19) Uani 1 1 d . . .
O4 O -0.8944(8) -0.9393(7) -0.1468(2) 0.056(2) Uani 1 1 d . . .
O7 O -0.9675(7) -0.7211(6) -0.1691(3) 0.0529(19) Uani 1 1 d . . .
O14 O -1.2067(7) -0.6143(5) -0.1351(3) 0.0515(19) Uani 1 1 d . A .
O17 O -1.4174(8) -0.6781(7) -0.0551(4) 0.082(3) Uani 1 1 d . . .
O20 O -1.4294(8) -0.8703(6) 0.0105(3) 0.067(2) Uani 1 1 d . A .
O23 O -1.2204(7) -1.0473(6) 0.0073(2) 0.0517(19) Uani 1 1 d . . .
C2 C -0.8829(12) -1.0983(8) -0.0982(4) 0.054(3) Uani 1 1 d . . .
H2A H -0.8765 -1.1764 -0.1015 0.065 Uiso 1 1 calc R . .
H2B H -0.7754 -1.0717 -0.0892 0.065 Uiso 1 1 calc R . .
C3 C -0.9322(12) -1.0525(10) -0.1476(4) 0.062(3) Uani 1 1 d . . .
H3A H -0.8750 -1.0878 -0.1762 0.074 Uiso 1 1 calc R . .
H3B H -1.0481 -1.0629 -0.1527 0.074 Uiso 1 1 calc R . .
C5 C -0.8937(12) -0.8947(8) -0.1965(4) 0.049(3) Uani 1 1 d . . .
H5A H -1.0016 -0.8999 -0.2117 0.059 Uiso 1 1 calc R . .
H5B H -0.8192 -0.9347 -0.2188 0.059 Uiso 1 1 calc R . .
C6 C -0.8446(12) -0.7824(9) -0.1944(5) 0.061(3) Uani 1 1 d . . .
H6A H -0.7432 -0.7759 -0.1752 0.074 Uiso 1 1 calc R . .
H6B H -0.8274 -0.7552 -0.2297 0.074 Uiso 1 1 calc R . .
C8 C -0.9513(10) -0.6154(9) -0.1718(4) 0.045(3) Uani 1 1 d . . .
C9 C -0.8185(12) -0.5613(11) -0.1899(4) 0.054(3) Uani 1 1 d . . .
H9 H -0.7277 -0.6000 -0.2011 0.065 Uiso 1 1 calc R . .
C10 C -0.8168(12) -0.4528(11) -0.1917(4) 0.058(3) Uani 1 1 d . . .
H10 H -0.7248 -0.4178 -0.2046 0.069 Uiso 1 1 calc R . .
C11 C -0.9438(14) -0.3934(10) -0.1757(4) 0.061(3) Uani 1 1 d . . .
H11 H -0.9400 -0.3181 -0.1771 0.073 Uiso 1 1 calc R . .
C12 C -1.0842(12) -0.4475(10) -0.1565(4) 0.056(3) Uani 1 1 d . . .
H12 H -1.1756 -0.4086 -0.1460 0.067 Uiso 1 1 calc R . .
C13 C -1.0820(11) -0.5561(10) -0.1539(4) 0.050(3) Uani 1 1 d . . .
C15 C -1.3505(11) -0.5569(9) -0.1214(4) 0.057(3) Uani 1 1 d . . .
H15A H -1.3937 -0.5193 -0.1518 0.069 Uiso 1 1 calc R A .
H15B H -1.3275 -0.5042 -0.0942 0.069 Uiso 1 1 calc R . .
C16 C -1.4686(12) -0.6381(11) -0.1022(5) 0.074(4) Uani 1 1 d . A .
H16A H -1.5747 -0.6048 -0.0982 0.088 Uiso 1 1 calc R . .
H16B H -1.4780 -0.6965 -0.1275 0.088 Uiso 1 1 calc R . .
C18 C -1.518(2) -0.7047(19) -0.0088(10) 0.061(5) Uani 0.596(19) 1 d P A 1
H18A H -1.4615 -0.6805 0.0225 0.073 Uiso 0.596(19) 1 calc PR A 1
H18B H -1.6191 -0.6644 -0.0110 0.073 Uiso 0.596(19) 1 calc PR A 1
C18B C -1.556(4) -0.741(3) -0.0415(14) 0.061(5) Uani 0.404(19) 1 d P A 2
H18C H -1.6465 -0.6920 -0.0361 0.073 Uiso 0.404(19) 1 calc PR A 2
H18D H -1.5835 -0.7857 -0.0717 0.073 Uiso 0.404(19) 1 calc PR A 2
C19 C -1.5500(17) -0.8002(15) -0.0039(9) 0.171(11) Uani 1 1 d . . .
H19A H -1.5938 -0.8253 -0.0371 0.205 Uiso 1 1 calc R A 1
H19B H -1.6364 -0.8063 0.0219 0.205 Uiso 1 1 calc R A 1
C21 C -1.4803(11) -0.9755(9) 0.0161(4) 0.057(3) Uani 1 1 d . . .
H21A H -1.5041 -1.0056 -0.0182 0.069 Uiso 1 1 calc R A .
H21B H -1.5795 -0.9771 0.0367 0.069 Uiso 1 1 calc R . .
C22 C -1.3582(11) -1.0408(9) 0.0415(4) 0.050(3) Uani 1 1 d . A .
H22A H -1.3269 -1.0083 0.0747 0.060 Uiso 1 1 calc R . .
H22B H -1.4006 -1.1127 0.0485 0.060 Uiso 1 1 calc R . .
C24 C -1.0896(11) -1.1069(8) 0.0258(4) 0.048(3) Uani 1 1 d . . .
C25 C -1.0791(11) -1.1492(8) 0.0731(4) 0.050(3) Uani 1 1 d . . .
H25 H -1.1632 -1.1402 0.0971 0.060 Uiso 1 1 calc R . .
C26 C -0.9414(12) -1.2072(9) 0.0865(4) 0.061(3) Uani 1 1 d . . .
H26 H -0.9326 -1.2393 0.1194 0.074 Uiso 1 1 calc R . .
C27 C -0.8214(13) -1.2165(9) 0.0515(5) 0.057(3) Uani 1 1 d . . .
H27 H -0.7274 -1.2534 0.0612 0.069 Uiso 1 1 calc R . .
C28 C -0.8306(10) -1.1744(8) 0.0024(4) 0.044(2) Uani 1 1 d . . .
H28 H -0.7471 -1.1854 -0.0217 0.053 Uiso 1 1 calc R . .
C29 C -0.9668(11) -1.1149(8) -0.0111(4) 0.044(3) Uani 1 1 d . . .
N30 N -1.2725(9) -0.9452(7) -0.0941(3) 0.050(2) Uani 1 1 d . . .
H30 H -1.2430 -0.9702 -0.0639 0.060 Uiso 1 1 calc R . .
N32 N -1.2845(9) -0.8500(6) -0.1613(3) 0.047(2) Uani 1 1 d . . .
H32 H -1.2644 -0.7997 -0.1838 0.056 Uiso 1 1 calc R . .
C31 C -1.2201(11) -0.8589(8) -0.1155(4) 0.043(3) Uani 1 1 d . . .
H31 H -1.1471 -0.8103 -0.1005 0.052 Uiso 1 1 calc R . .
C33 C -1.3884(12) -0.9326(9) -0.1679(4) 0.054(3) Uani 1 1 d . . .
H33 H -1.4538 -0.9458 -0.1971 0.064 Uiso 1 1 calc R . .
C34 C -1.3795(12) -0.9898(10) -0.1260(4) 0.057(3) Uani 1 1 d . . .
H34 H -1.4389 -1.0524 -0.1192 0.069 Uiso 1 1 calc R . .
Cl1 Cl -1.4020(3) -0.6776(3) -0.26726(11) 0.0585(8) Uani 1 1 d . . .
O100 O -1.3947(8) -0.6675(7) -0.3216(3) 0.072(2) Uani 1 1 d . . .
O101 O -1.2440(7) -0.7098(6) -0.2479(3) 0.063(2) Uani 1 1 d . . .
O102 O -1.5117(10) -0.7548(8) -0.2534(4) 0.111(4) Uani 1 1 d . . .
O103 O -1.4447(10) -0.5777(6) -0.2445(3) 0.092(3) Uani 1 1 d . . .

loop_
_atom_site_aniso_label
_atom_site_aniso_U_11
_atom_site_aniso_U_22
_atom_site_aniso_U_33
_atom_site_aniso_U_23
_atom_site_aniso_U_13
_atom_site_aniso_U_12
O1 0.048(4) 0.070(5) 0.043(4) 0.002(4) 0.007(3) 0.009(4)
O4 0.049(4) 0.080(6) 0.039(5) 0.007(4) 0.000(3) 0.013(4)
O7 0.039(4) 0.045(5) 0.074(5) -0.003(4) 0.005(4) 0.002(4)
O14 0.037(4) 0.046(5) 0.072(5) 0.000(4) 0.004(3) 0.005(4)
O17 0.053(4) 0.086(6) 0.106(6) 0.035(6) 0.028(5) 0.019(5)
O20 0.061(5) 0.049(5) 0.091(6) 0.016(4) 0.014(4) 0.007(5)
O23 0.038(4) 0.067(5) 0.050(4) 0.000(4) 0.002(3) 0.002(4)
C2 0.065(7) 0.043(7) 0.054(7) 0.004(6) 0.026(6) 0.008(6)
C3 0.062(7) 0.060(8) 0.064(8) 0.016(7) 0.018(6) 0.006(7)
C5 0.045(6) 0.058(8) 0.045(7) -0.010(6) 0.012(5) -0.003(6)
C6 0.039(6) 0.070(9) 0.075(9) 0.014(7) 0.010(6) 0.010(6)
C8 0.032(6) 0.054(8) 0.049(7) -0.015(6) -0.002(5) -0.007(6)
C9 0.049(7) 0.065(10) 0.047(7) -0.006(6) -0.004(5) 0.001(7)
C10 0.040(6) 0.067(10) 0.066(8) 0.000(7) 0.004(6) -0.012(6)
C11 0.091(9) 0.065(8) 0.028(6) -0.003(6) -0.010(6) -0.027(8)
C12 0.049(6) 0.067(9) 0.052(7) -0.012(7) 0.003(6) -0.004(7)
C13 0.041(6) 0.062(8) 0.048(7) -0.005(6) -0.006(5) -0.012(7)
C15 0.050(7) 0.052(7) 0.070(8) -0.007(7) -0.009(5) 0.005(6)
C16 0.025(5) 0.098(11) 0.098(10) -0.003(9) 0.008(6) 0.004(6)
C18 0.058(11) 0.058(15) 0.066(16) -0.001(12) 0.017(11) 0.026(10)
C18B 0.058(11) 0.058(15) 0.066(16) -0.001(12) 0.017(11) 0.026(10)
C19 0.072(10) 0.147(18) 0.29(3) 0.144(19) 0.096(13) 0.057(12)
C21 0.042(6) 0.078(10) 0.051(7) -0.003(7) 0.010(5) 0.016(6)
C22 0.050(6) 0.043(7) 0.058(7) 0.006(6) 0.015(5) -0.007(5)
C24 0.040(6) 0.050(7) 0.055(7) 0.000(6) -0.004(5) 0.001(6)
C25 0.044(6) 0.061(8) 0.045(7) 0.009(6) 0.004(5) -0.006(6)
C26 0.053(7) 0.080(9) 0.051(7) 0.003(6) -0.006(6) -0.007(6)
C27 0.057(7) 0.051(8) 0.065(8) -0.013(7) -0.005(6) 0.005(6)
C28 0.042(6) 0.043(6) 0.048(7) 0.004(6) 0.006(5) 0.002(5)
C29 0.049(6) 0.049(7) 0.035(6) 0.006(6) 0.007(5) 0.000(5)
N30 0.044(5) 0.058(6) 0.048(5) 0.016(5) 0.002(4) 0.012(5)
N32 0.056(5) 0.036(5) 0.049(6) 0.008(5) -0.002(4) -0.002(4)
C31 0.049(6) 0.036(7) 0.044(7) 0.003(6) -0.001(5) -0.005(5)
C33 0.052(6) 0.064(8) 0.044(7) -0.010(7) -0.008(5) -0.003(7)
C34 0.045(6) 0.073(9) 0.055(7) 0.010(7) -0.006(6) -0.019(6)
Cl1 0.0476(16) 0.068(2) 0.0601(19) 0.0091(17) 0.0047(14) 0.0044(16)
O100 0.048(4) 0.112(7) 0.055(5) 0.001(5) -0.009(4) -0.004(5)
O101 0.044(4) 0.080(6) 0.065(5) 0.011(4) -0.006(3) 0.011(4)
O102 0.046(5) 0.125(8) 0.161(9) 0.050(8) 0.023(5) 0.000(5)
O103 0.113(7) 0.065(6) 0.097(7) -0.010(5) -0.012(5) 0.038(5)

loop_
_geom_bond_atom_site_label_1
_geom_bond_atom_site_label_2
_geom_bond_distance
_geom_bond_site_symmetry_2
_geom_bond_publ_flag
O1 C29 1.348(11) . ?
O1 C2 1.427(10) . ?
O4 C5 1.410(11) . ?
O4 C3 1.463(13) . ?
O7 C8 1.342(12) . ?
O7 C6 1.447(12) . ?
O14 C13 1.368(11) . ?
O14 C15 1.452(11) . ?
O17 C16 1.394(14) . ?
O17 C18B 1.46(3) . ?
O17 C18 1.51(2) . ?
O20 C19 1.395(16) . ?
O20 C21 1.401(12) . ?
O23 C24 1.415(11) . ?
O23 C22 1.462(10) . ?
C2 C3 1.467(13) . ?
C5 C6 1.475(14) . ?
C8 C9 1.388(14) . ?
C8 C13 1.407(14) . ?
C9 C10 1.369(15) . ?
C10 C11 1.368(15) . ?
C11 C12 1.451(14) . ?
C12 C13 1.372(15) . ?
C15 C16 1.509(15) . ?
C18 C19 1.24(2) . ?
C18B C19 1.23(3) . ?
C21 C22 1.471(13) . ?
C24 C25 1.343(13) . ?
C24 C29 1.412(13) . ?
C25 C26 1.411(14) . ?
C26 C27 1.362(14) . ?
C27 C28 1.385(14) . ?
C28 C29 1.412(12) . ?
N30 C31 1.300(11) . ?
N30 C34 1.345(12) . ?
N32 C31 1.311(12) . ?
N32 C33 1.370(12) . ?
C33 C34 1.309(13) . ?
Cl1 O102 1.387(9) . ?
Cl1 O100 1.419(7) . ?
Cl1 O103 1.437(8) . ?
Cl1 O101 1.475(7) . ?
